data_4135299
loop_
_publ_author_name
'Bakhoda, Abolghasem'
'Okoromoba, Otome E.'
'Greene, Christine'
'Raghibi Boroujeni, Mahdi'
'Bertke, Jeffery A.'
'Warren, Timothy H.'

_publ_section_title
;
 A Three Coordinate Copper(II) Alkynyl Complex in C-C Bond Formation: The
 Sesquicentennial of the Glaser Coupling.
;
_journal_name_full 'Journal of the American Chemical Society'
_journal_paper_doi 10.1021/jacs.0c07137
_journal_year 2020
_chemical_formula_moiety '2(C37 H44 Cl2 Cu N2), C5 H12'
_chemical_formula_sum 'C79 H100 Cl4 Cu2 N4'
_chemical_formula_weight 1374.50
_space_group_crystal_system monoclinic
_space_group_IT_number 14
_space_group_name_Hall '-P 2ybc'
_space_group_name_H-M_alt 'P 1 21/c 1'
_atom_sites_solution_hydrogens geom
_atom_sites_solution_primary intrinsic
_audit_creation_method SHELXL-2018/3
_cell_angle_alpha 90
_cell_angle_beta 90.545(3)
_cell_angle_gamma 90
_cell_formula_units_Z 4
_cell_length_a 29.325(2)
_cell_length_b 10.6380(8)
_cell_length_c 23.8621(18)
_cell_measurement_reflns_used 9980
_cell_measurement_temperature 101(2)
_cell_measurement_theta_max 25.35
_cell_measurement_theta_min 2.19
_cell_volume 7443.7(9)
_computing_cell_refinement 'SAINT V8.37A (Bruker, 2005)'
_computing_data_collection 'APEX3 V2016.5-0 (Bruker, 2016)'
_computing_data_reduction
; 
SAINT V8.37A, XPREP v2014/2, SADABS V2016/2 (Bruker, 2016) 
;
_computing_molecular_graphics 'SHELXLE v932 (Hubschle, 2011)'
_computing_publication_material 'XCIF V2014-2 (Bruker, 2014)'
_computing_structure_refinement 'SHELX-2018-1 (Sheldrick, 2015)'
_computing_structure_solution 'SHELX-2014-5 (Sheldrick, 2015)'
_diffrn_ambient_temperature 101(2)
_diffrn_measured_fraction_theta_full 0.998
_diffrn_measured_fraction_theta_max 0.996
_diffrn_measurement_device 'Bruker D8 Quest/Photon 100'
_diffrn_measurement_method 'profile data from \f and \w scans'
_diffrn_radiation_monochromator 'multilayer mirrors'
_diffrn_radiation_source 'microfocus sealed tube'
_diffrn_radiation_type MoK\a
_diffrn_radiation_wavelength 0.71073
_diffrn_reflns_av_R_equivalents 0.0968
_diffrn_reflns_av_unetI/netI 0.1059
_diffrn_reflns_Laue_measured_fraction_full 0.998
_diffrn_reflns_Laue_measured_fraction_max 0.996
_diffrn_reflns_limit_h_max 33
_diffrn_reflns_limit_h_min -35
_diffrn_reflns_limit_k_max 12
_diffrn_reflns_limit_k_min -12
_diffrn_reflns_limit_l_max 28
_diffrn_reflns_limit_l_min -28
_diffrn_reflns_number 52205
_diffrn_reflns_point_group_measured_fraction_full 0.998
_diffrn_reflns_point_group_measured_fraction_max 0.996
_diffrn_reflns_theta_full 25.242
_diffrn_reflns_theta_max 25.418
_diffrn_reflns_theta_min 2.084
_exptl_absorpt_coefficient_mu 0.759
_exptl_absorpt_correction_T_max 0.7452
_exptl_absorpt_correction_T_min 0.6100
_exptl_absorpt_correction_type multi-scan
_exptl_absorpt_process_details 'SADABS V2016/2 (Bruker, 2016)'
_exptl_crystal_density_diffrn 1.227
_exptl_crystal_density_method 'not measured'
_exptl_crystal_description needle
_exptl_crystal_F_000 2912
_exptl_crystal_size_max 0.332
_exptl_crystal_size_mid 0.099
_exptl_crystal_size_min 0.098
_refine_diff_density_max 0.677
_refine_diff_density_min -0.602
_refine_diff_density_rms 0.101
_refine_ls_extinction_method none
_refine_ls_goodness_of_fit_ref 1.107
_refine_ls_hydrogen_treatment constr
_refine_ls_matrix_type full
_refine_ls_number_parameters 987
_refine_ls_number_reflns 13691
_refine_ls_number_restraints 463
_refine_ls_restrained_S_all 1.089
_refine_ls_R_factor_all 0.1414
_refine_ls_R_factor_gt 0.0854
_refine_ls_shift/su_max 0.000
_refine_ls_shift/su_mean 0.000
_refine_ls_structure_factor_coef Fsqd
_refine_ls_weighting_details 'w=1/[\s^2^(Fo^2^)+(0.0001P)^2^+54.4839P] where P=(Fo^2^+2Fc^2^)/3'
_refine_ls_weighting_scheme calc
_refine_ls_wR_factor_gt 0.1662
_refine_ls_wR_factor_ref 0.1843
_reflns_Friedel_coverage 0.000
_reflns_number_gt 8746
_reflns_number_total 13691
_reflns_threshold_expression 'I > 2\s(I)'
_cod_data_source_file ja0c07137_si_003.cif
_cod_data_source_block B18411_a
_cod_original_cell_volume 7443.6(10)
_cod_original_sg_symbol_H-M 'P 21/c'
_cod_database_code 4135299
_shelx_shelxl_version_number 2018/3
_shelx_space_group_comment
;
The symmetry employed for this shelxl refinement is uniquely defined
by the following loop, which should always be used as a source of
symmetry information in preference to the above space-group names.
They are only intended as comments.
;
_shelx_estimated_absorpt_t_min 0.787
_shelx_estimated_absorpt_t_max 0.929

loop_
_space_group_symop_operation_xyz
'x, y, z'
'-x, y+1/2, -z+1/2'
'-x, -y, -z'
'x, -y-1/2, z-1/2'

loop_
_atom_site_label
_atom_site_type_symbol
_atom_site_fract_x
_atom_site_fract_y
_atom_site_fract_z
_atom_site_U_iso_or_equiv
_atom_site_adp_type
_atom_site_occupancy
_atom_site_site_symmetry_order
_atom_site_calc_flag
_atom_site_refinement_flags_posn
_atom_site_refinement_flags_adp
_atom_site_refinement_flags_occupancy
_atom_site_disorder_assembly
_atom_site_disorder_group
Cu1 Cu 0.35883(3) 0.85496(8) 0.49420(3) 0.0229(2) Uani 1 1 d . . . . .
Cu2 Cu 0.11226(3) 0.49386(8) 0.81512(3) 0.02155(19) Uani 1 1 d . . . . .
Cl3 Cl 0.25598(6) 0.45715(18) 0.68163(7) 0.0380(5) Uani 1 1 d . . . . .
Cl4 Cl 0.22575(6) 0.84166(19) 0.82480(8) 0.0406(5) Uani 1 1 d . . . . .
N1 N 0.29517(17) 0.8869(5) 0.4844(2) 0.0203(12) Uani 1 1 d . . . . .
N2 N 0.37306(16) 0.8728(5) 0.4188(2) 0.0224(12) Uani 1 1 d . . . . .
N3 N 0.06699(16) 0.4946(5) 0.8693(2) 0.0224(12) Uani 1 1 d . . . . .
N4 N 0.07595(17) 0.4184(5) 0.7575(2) 0.0207(12) Uani 1 1 d . . . . .
C1 C 0.2755(2) 0.9148(6) 0.4351(3) 0.0214(14) Uani 1 1 d . . . . .
C2 C 0.2984(2) 0.9204(6) 0.3852(2) 0.0231(15) Uani 1 1 d . . . . .
H2 H 0.280855 0.940520 0.352777 0.028 Uiso 1 1 calc R U . . .
C3 C 0.3448(2) 0.8995(6) 0.3772(3) 0.0249(15) Uani 1 1 d . . . . .
C4 C 0.2249(2) 0.9407(7) 0.4347(3) 0.0287(16) Uani 1 1 d . . . . .
H4A H 0.214577 0.957582 0.396269 0.043 Uiso 1 1 calc R U . . .
H4B H 0.218561 1.013892 0.458313 0.043 Uiso 1 1 calc R U . . .
H4C H 0.208676 0.867283 0.449348 0.043 Uiso 1 1 calc R U . . .
C5 C 0.3639(2) 0.9076(7) 0.3184(2) 0.0303(17) Uani 1 1 d . . . . .
H5A H 0.339280 0.927968 0.291867 0.045 Uiso 1 1 calc R U . . .
H5B H 0.377489 0.826639 0.308203 0.045 Uiso 1 1 calc R U . . .
H5C H 0.387294 0.973315 0.317081 0.045 Uiso 1 1 calc R U . . .
C6 C 0.2691(2) 0.8759(6) 0.5338(2) 0.0206(14) Uani 1 1 d . . . . .
C7 C 0.2657(2) 0.9782(6) 0.5701(2) 0.0207(14) Uani 1 1 d . . . . .
C8 C 0.2402(2) 0.9656(7) 0.6186(3) 0.0255(16) Uani 1 1 d . . . . .
H8 H 0.237651 1.034399 0.643785 0.031 Uiso 1 1 calc R U . . .
C9 C 0.2183(2) 0.8527(7) 0.6304(3) 0.0262(15) Uani 1 1 d . . . . .
H9 H 0.200906 0.844698 0.663638 0.031 Uiso 1 1 calc R U . . .
C10 C 0.2217(2) 0.7513(7) 0.5936(3) 0.0243(15) Uani 1 1 d . . . . .
H10 H 0.206631 0.674599 0.601954 0.029 Uiso 1 1 calc R U . . .
C11 C 0.2470(2) 0.7616(7) 0.5451(3) 0.0249(15) Uani 1 1 d . . . . .
C12 C 0.2894(2) 1.1022(6) 0.5586(3) 0.0265(16) Uani 1 1 d . . . . .
H12 H 0.302514 1.096406 0.520167 0.032 Uiso 1 1 calc R U . . .
C13 C 0.2564(3) 1.2136(7) 0.5584(3) 0.0401(19) Uani 1 1 d . . . . .
H13A H 0.232245 1.199172 0.530461 0.060 Uiso 1 1 calc R U . . .
H13B H 0.272949 1.290724 0.549102 0.060 Uiso 1 1 calc R U . . .
H13C H 0.242768 1.222336 0.595576 0.060 Uiso 1 1 calc R U . . .
C14 C 0.3289(2) 1.1253(7) 0.5989(3) 0.0400(19) Uani 1 1 d . . . . .
H14A H 0.350010 1.053948 0.597623 0.060 Uiso 1 1 calc R U . . .
H14B H 0.317263 1.134775 0.636990 0.060 Uiso 1 1 calc R U . . .
H14C H 0.344976 1.202188 0.587969 0.060 Uiso 1 1 calc R U . . .
C15 C 0.2527(2) 0.6496(6) 0.5062(3) 0.0290(16) Uani 1 1 d . . . . .
H15 H 0.258667 0.682906 0.467772 0.035 Uiso 1 1 calc R U . . .
C16 C 0.2101(2) 0.5661(7) 0.5025(3) 0.0395(19) Uani 1 1 d . . . . .
H16A H 0.183434 0.618042 0.493448 0.059 Uiso 1 1 calc R U . . .
H16B H 0.205476 0.524017 0.538507 0.059 Uiso 1 1 calc R U . . .
H16C H 0.214222 0.502855 0.473086 0.059 Uiso 1 1 calc R U . . .
C17 C 0.2942(2) 0.5692(7) 0.5240(3) 0.0322(17) Uani 1 1 d . . . . .
H17A H 0.299912 0.505120 0.495386 0.048 Uiso 1 1 calc R U . . .
H17B H 0.287959 0.528188 0.559871 0.048 Uiso 1 1 calc R U . . .
H17C H 0.321088 0.623292 0.527964 0.048 Uiso 1 1 calc R U . . .
C18 C 0.4209(2) 0.8536(7) 0.4098(2) 0.0251(15) Uani 1 1 d . . . . .
C19 C 0.4379(2) 0.7307(8) 0.4061(3) 0.0338(18) Uani 1 1 d . . . . .
C20 C 0.4848(2) 0.7153(8) 0.3997(3) 0.0367(19) Uani 1 1 d . . . . .
H20 H 0.497176 0.633039 0.396684 0.044 Uiso 1 1 calc R U . . .
C21 C 0.5132(2) 0.8171(9) 0.3975(3) 0.041(2) Uani 1 1 d . . . . .
H21 H 0.545022 0.803963 0.392886 0.049 Uiso 1 1 calc R U . . .
C22 C 0.4967(2) 0.9405(8) 0.4021(3) 0.0340(18) Uani 1 1 d . . . . .
H22 H 0.517043 1.009874 0.400897 0.041 Uiso 1 1 calc R U . . .
C23 C 0.4500(2) 0.9599(7) 0.4082(3) 0.0295(17) Uani 1 1 d . . . . .
C24 C 0.4071(3) 0.6170(8) 0.4097(3) 0.041(2) Uani 1 1 d . . . . .
H24 H 0.375440 0.647837 0.416487 0.049 Uiso 1 1 calc R U . . .
C25 C 0.4064(3) 0.5446(8) 0.3549(3) 0.050(2) Uani 1 1 d . . . . .
H25A H 0.398342 0.601637 0.324100 0.075 Uiso 1 1 calc R U . . .
H25B H 0.383840 0.476929 0.356935 0.075 Uiso 1 1 calc R U . . .
H25C H 0.436652 0.508599 0.348238 0.075 Uiso 1 1 calc R U . . .
C26 C 0.4204(3) 0.5326(8) 0.4585(3) 0.057(3) Uani 1 1 d . . . . .
H26A H 0.450109 0.493860 0.451122 0.086 Uiso 1 1 calc R U . . .
H26B H 0.397392 0.466699 0.462940 0.086 Uiso 1 1 calc R U . . .
H26C H 0.422407 0.582694 0.492877 0.086 Uiso 1 1 calc R U . . .
C27 C 0.4313(2) 1.0922(7) 0.4145(3) 0.0326(17) Uani 1 1 d . . . . .
H27 H 0.398687 1.091290 0.401775 0.039 Uiso 1 1 calc R U . . .
C28 C 0.4564(3) 1.1884(8) 0.3797(3) 0.049(2) Uani 1 1 d . . . . .
H28A H 0.456267 1.161812 0.340401 0.073 Uiso 1 1 calc R U . . .
H28B H 0.487907 1.195537 0.393306 0.073 Uiso 1 1 calc R U . . .
H28C H 0.441188 1.270106 0.382929 0.073 Uiso 1 1 calc R U . . .
C29 C 0.4324(3) 1.1304(8) 0.4762(3) 0.048(2) Uani 1 1 d . . . . .
H29A H 0.463924 1.129529 0.490016 0.072 Uiso 1 1 calc R U . . .
H29B H 0.414112 1.071127 0.497976 0.072 Uiso 1 1 calc R U . . .
H29C H 0.419733 1.215248 0.480098 0.072 Uiso 1 1 calc R U . . .
C30 C 0.3841(2) 0.8092(7) 0.5644(3) 0.0271(16) Uani 1 1 d . . . . .
C31 C 0.4024(2) 0.7712(7) 0.6068(3) 0.0268(16) Uani 1 1 d D . . . .
Cl1 Cl 0.4057(4) 0.4794(11) 0.6084(4) 0.0352(19) Uani 0.52(2) 1 d D U P A 1
Cl2 Cl 0.4325(4) 0.9391(11) 0.6987(6) 0.035(2) Uani 0.52(2) 1 d D U P A 1
C32 C 0.4239(11) 0.7070(14) 0.6539(7) 0.024(2) Uani 0.52(2) 1 d D U P A 1
C33 C 0.4281(6) 0.5765(14) 0.6596(6) 0.029(3) Uani 0.52(2) 1 d D U P A 1
C34 C 0.4499(6) 0.5200(17) 0.7048(5) 0.029(3) Uani 0.52(2) 1 d D U P A 1
H34 H 0.452226 0.431141 0.707306 0.035 Uiso 0.52(2) 1 calc R U P A 1
C35 C 0.4684(5) 0.5969(19) 0.7465(6) 0.028(3) Uani 0.52(2) 1 d D U P A 1
H35 H 0.485221 0.560534 0.776536 0.034 Uiso 0.52(2) 1 calc R U P A 1
C36 C 0.4624(6) 0.7247(18) 0.7445(6) 0.028(3) Uani 0.52(2) 1 d D U P A 1
H36 H 0.472907 0.776139 0.774510 0.034 Uiso 0.52(2) 1 calc R U P A 1
C37 C 0.4410(7) 0.7780(15) 0.6986(6) 0.027(3) Uani 0.52(2) 1 d D U P A 1
Cl1B Cl 0.4211(5) 0.5023(12) 0.6112(5) 0.043(2) Uani 0.48(2) 1 d D U P A 2
Cl2B Cl 0.4213(4) 0.9700(11) 0.6991(6) 0.032(2) Uani 0.48(2) 1 d D U P A 2
C32B C 0.4257(11) 0.7337(15) 0.6577(8) 0.025(2) Uani 0.48(2) 1 d D U P A 2
C33B C 0.4375(7) 0.6074(15) 0.6629(6) 0.029(3) Uani 0.48(2) 1 d D U P A 2
C34B C 0.4624(6) 0.5632(18) 0.7086(6) 0.028(3) Uani 0.48(2) 1 d D U P A 2
H34B H 0.471165 0.477425 0.711126 0.034 Uiso 0.48(2) 1 calc R U P A 2
C35B C 0.4742(6) 0.649(2) 0.7506(6) 0.029(3) Uani 0.48(2) 1 d D U P A 2
H35B H 0.491516 0.620269 0.782037 0.035 Uiso 0.48(2) 1 calc R U P A 2
C36B C 0.4616(7) 0.773(2) 0.7479(6) 0.028(3) Uani 0.48(2) 1 d D U P A 2
H36B H 0.469774 0.829376 0.777072 0.034 Uiso 0.48(2) 1 calc R U P A 2
C37B C 0.4368(8) 0.8133(16) 0.7020(6) 0.026(2) Uani 0.48(2) 1 d D U P A 2
C38 C 0.0229(2) 0.4685(6) 0.8608(3) 0.0223(15) Uani 1 1 d . . . . .
C39 C 0.0070(2) 0.4260(7) 0.8102(3) 0.0294(17) Uani 1 1 d . . . . .
H39 H -0.025098 0.415219 0.807231 0.035 Uiso 1 1 calc R U . . .
C40 C 0.0317(2) 0.3963(7) 0.7621(3) 0.0290(16) Uani 1 1 d . . . . .
C41 C -0.0096(2) 0.4832(8) 0.9096(3) 0.0349(18) Uani 1 1 d . . . . .
H41A H -0.006321 0.567571 0.925617 0.052 Uiso 1 1 calc R U . . .
H41B H -0.002434 0.420221 0.938304 0.052 Uiso 1 1 calc R U . . .
H41C H -0.041036 0.471330 0.896279 0.052 Uiso 1 1 calc R U . . .
C42 C 0.0060(2) 0.3381(9) 0.7135(3) 0.043(2) Uani 1 1 d . . . . .
H42A H 0.005466 0.397090 0.681896 0.065 Uiso 1 1 calc R U . . .
H42B H -0.025274 0.319366 0.724783 0.065 Uiso 1 1 calc R U . . .
H42C H 0.021226 0.260262 0.702126 0.065 Uiso 1 1 calc R U . . .
C43 C 0.0852(2) 0.5192(6) 0.9244(2) 0.0217(15) Uani 1 1 d . . . . .
C44 C 0.1012(2) 0.4172(7) 0.9561(3) 0.0264(16) Uani 1 1 d D . . . .
C45 C 0.1209(2) 0.4419(7) 1.0081(3) 0.0288(16) Uani 1 1 d . . . . .
H45 H 0.131398 0.373926 1.030640 0.035 Uiso 1 1 calc R U . . .
C46 C 0.1254(2) 0.5624(7) 1.0276(3) 0.0298(17) Uani 1 1 d . . . . .
H46 H 0.139338 0.577441 1.063084 0.036 Uiso 1 1 calc R U . . .
C47 C 0.1100(2) 0.6614(7) 0.9959(3) 0.0273(16) Uani 1 1 d . . . . .
H47 H 0.113462 0.744475 1.009937 0.033 Uiso 1 1 calc R U . . .
C48 C 0.0894(2) 0.6438(7) 0.9442(3) 0.0259(15) Uani 1 1 d D . . . .
C49 C 0.0920(13) 0.2817(13) 0.9382(12) 0.038(5) Uani 0.48(5) 1 d D U P B 1
H49 H 0.075744 0.281728 0.901144 0.046 Uiso 0.48(5) 1 calc R U P B 1
C50 C 0.0624(11) 0.216(3) 0.9814(13) 0.038(5) Uani 0.48(5) 1 d D U P B 1
H50A H 0.033033 0.259607 0.983965 0.056 Uiso 0.48(5) 1 calc R U P B 1
H50B H 0.077837 0.218086 1.018012 0.056 Uiso 0.48(5) 1 calc R U P B 1
H50C H 0.057342 0.128737 0.970056 0.056 Uiso 0.48(5) 1 calc R U P B 1
C51 C 0.1383(13) 0.219(3) 0.9317(16) 0.042(6) Uani 0.48(5) 1 d D U P B 1
H51A H 0.133939 0.131358 0.919521 0.063 Uiso 0.48(5) 1 calc R U P B 1
H51B H 0.154585 0.219589 0.967793 0.063 Uiso 0.48(5) 1 calc R U P B 1
H51C H 0.156167 0.263967 0.903760 0.063 Uiso 0.48(5) 1 calc R U P B 1
C49B C 0.1025(11) 0.2833(12) 0.9331(11) 0.036(4) Uani 0.52(5) 1 d D U P B 2
H49B H 0.086425 0.287738 0.895990 0.043 Uiso 0.52(5) 1 calc R U P B 2
C50B C 0.0759(12) 0.187(3) 0.9669(14) 0.045(5) Uani 0.52(5) 1 d D U P B 2
H50D H 0.043292 0.207174 0.965009 0.068 Uiso 0.52(5) 1 calc R U P B 2
H50E H 0.086257 0.189332 1.006094 0.068 Uiso 0.52(5) 1 calc R U P B 2
H50F H 0.080979 0.102960 0.951506 0.068 Uiso 0.52(5) 1 calc R U P B 2
C51B C 0.1505(11) 0.237(3) 0.9199(15) 0.044(5) Uani 0.52(5) 1 d D U P B 2
H51D H 0.148792 0.151611 0.904435 0.066 Uiso 0.52(5) 1 calc R U P B 2
H51E H 0.169002 0.236189 0.954263 0.066 Uiso 0.52(5) 1 calc R U P B 2
H51F H 0.164484 0.293050 0.892368 0.066 Uiso 0.52(5) 1 calc R U P B 2
C52 C 0.0764(9) 0.7541(15) 0.9069(8) 0.031(3) Uani 0.59(5) 1 d D U P C 1
H52 H 0.053959 0.723306 0.878269 0.037 Uiso 0.59(5) 1 calc R U P C 1
C53 C 0.1169(10) 0.807(2) 0.8762(10) 0.035(4) Uani 0.59(5) 1 d D U P C 1
H53A H 0.131603 0.740404 0.854609 0.052 Uiso 0.59(5) 1 calc R U P C 1
H53B H 0.138806 0.842172 0.903284 0.052 Uiso 0.59(5) 1 calc R U P C 1
H53C H 0.106622 0.873897 0.850625 0.052 Uiso 0.59(5) 1 calc R U P C 1
C54 C 0.0529(11) 0.854(2) 0.9421(9) 0.041(5) Uani 0.59(5) 1 d D U P C 1
H54A H 0.040146 0.919365 0.917445 0.062 Uiso 0.59(5) 1 calc R U P C 1
H54B H 0.075202 0.892686 0.967861 0.062 Uiso 0.59(5) 1 calc R U P C 1
H54C H 0.028391 0.815761 0.963739 0.062 Uiso 0.59(5) 1 calc R U P C 1
C52B C 0.0694(12) 0.753(2) 0.9114(11) 0.029(4) Uani 0.41(5) 1 d D U P C 2
H52B H 0.052692 0.715163 0.878788 0.035 Uiso 0.41(5) 1 calc R U P C 2
C53B C 0.1066(12) 0.833(4) 0.8867(16) 0.037(5) Uani 0.41(5) 1 d D U P C 2
H53D H 0.125334 0.781743 0.861802 0.056 Uiso 0.41(5) 1 calc R U P C 2
H53E H 0.125787 0.867184 0.917003 0.056 Uiso 0.41(5) 1 calc R U P C 2
H53F H 0.092973 0.902549 0.865403 0.056 Uiso 0.41(5) 1 calc R U P C 2
C54B C 0.0342(13) 0.831(3) 0.9430(12) 0.039(5) Uani 0.41(5) 1 d D U P C 2
H54D H 0.023483 0.900092 0.919057 0.059 Uiso 0.41(5) 1 calc R U P C 2
H54E H 0.048197 0.865462 0.977114 0.059 Uiso 0.41(5) 1 calc R U P C 2
H54F H 0.008323 0.777506 0.952999 0.059 Uiso 0.41(5) 1 calc R U P C 2
C55 C 0.0994(2) 0.3934(6) 0.7059(2) 0.0185(14) Uani 1 1 d . . . . .
C56 C 0.0973(2) 0.4838(6) 0.6633(2) 0.0238(15) Uani 1 1 d . . . . .
C57 C 0.1214(2) 0.4581(7) 0.6143(3) 0.0280(16) Uani 1 1 d . . . . .
H57 H 0.120293 0.516721 0.584302 0.034 Uiso 1 1 calc R U . . .
C58 C 0.1469(2) 0.3492(7) 0.6084(3) 0.0283(16) Uani 1 1 d . . . . .
H58 H 0.163277 0.334651 0.574816 0.034 Uiso 1 1 calc R U . . .
C59 C 0.1487(2) 0.2620(7) 0.6511(3) 0.0295(16) Uani 1 1 d . . . . .
H59 H 0.165884 0.187024 0.646672 0.035 Uiso 1 1 calc R U . . .
C60 C 0.1252(2) 0.2833(6) 0.7011(3) 0.0258(15) Uani 1 1 d D . . . .
C61 C 0.0720(2) 0.6072(6) 0.6691(3) 0.0272(16) Uani 1 1 d . . . . .
H61 H 0.054256 0.604472 0.704607 0.033 Uiso 1 1 calc R U . . .
C62 C 0.1064(2) 0.7150(7) 0.6734(3) 0.0334(17) Uani 1 1 d . . . . .
H62A H 0.124255 0.719104 0.638990 0.050 Uiso 1 1 calc R U . . .
H62B H 0.126870 0.700470 0.705493 0.050 Uiso 1 1 calc R U . . .
H62C H 0.090071 0.794451 0.678652 0.050 Uiso 1 1 calc R U . . .
C63 C 0.0385(2) 0.6303(7) 0.6203(3) 0.0407(19) Uani 1 1 d . . . . .
H63A H 0.055611 0.643169 0.585651 0.061 Uiso 1 1 calc R U . . .
H63B H 0.020215 0.705213 0.628142 0.061 Uiso 1 1 calc R U . . .
H63C H 0.018408 0.557360 0.615948 0.061 Uiso 1 1 calc R U . . .
C64 C 0.1303(4) 0.1891(10) 0.7484(4) 0.036(2) Uani 0.84(2) 1 d D U P D 1
H64 H 0.110934 0.217066 0.780333 0.043 Uiso 0.84(2) 1 calc R U P D 1
C65 C 0.1141(4) 0.0577(10) 0.7294(5) 0.047(3) Uani 0.84(2) 1 d D U P D 1
H65A H 0.129563 0.034303 0.694732 0.070 Uiso 0.84(2) 1 calc R U P D 1
H65B H 0.081045 0.059333 0.722775 0.070 Uiso 0.84(2) 1 calc R U P D 1
H65C H 0.121271 -0.004065 0.758677 0.070 Uiso 0.84(2) 1 calc R U P D 1
C66 C 0.1794(3) 0.1809(12) 0.7689(5) 0.039(3) Uani 0.84(2) 1 d D U P D 1
H66A H 0.197925 0.139249 0.740482 0.058 Uiso 0.84(2) 1 calc R U P D 1
H66B H 0.180680 0.132492 0.803839 0.058 Uiso 0.84(2) 1 calc R U P D 1
H66C H 0.191200 0.265806 0.775706 0.058 Uiso 0.84(2) 1 calc R U P D 1
C64B C 0.1289(19) 0.193(4) 0.7501(18) 0.039(4) Uani 0.16(2) 1 d D U P D 2
H64B H 0.123092 0.246593 0.783797 0.046 Uiso 0.16(2) 1 calc R U P D 2
C65B C 0.0914(19) 0.091(6) 0.752(3) 0.045(7) Uani 0.16(2) 1 d D U P D 2
H65D H 0.099270 0.022475 0.726714 0.067 Uiso 0.16(2) 1 calc R U P D 2
H65E H 0.062157 0.127973 0.740627 0.067 Uiso 0.16(2) 1 calc R U P D 2
H65F H 0.089069 0.058764 0.790461 0.067 Uiso 0.16(2) 1 calc R U P D 2
C66B C 0.1751(18) 0.134(7) 0.762(3) 0.040(7) Uani 0.16(2) 1 d D U P D 2
H66D H 0.199170 0.194744 0.753041 0.059 Uiso 0.16(2) 1 calc R U P D 2
H66E H 0.178680 0.059166 0.738289 0.059 Uiso 0.16(2) 1 calc R U P D 2
H66F H 0.177292 0.110260 0.801329 0.059 Uiso 0.16(2) 1 calc R U P D 2
C67 C 0.1702(2) 0.5421(7) 0.7905(3) 0.0269(16) Uani 1 1 d . . . . .
C68 C 0.2046(2) 0.5905(7) 0.7721(3) 0.0246(15) Uani 1 1 d . . . . .
C69 C 0.2432(2) 0.6551(7) 0.7507(3) 0.0257(15) Uani 1 1 d . . . . .
C70 C 0.2697(2) 0.6045(6) 0.7073(3) 0.0263(16) Uani 1 1 d . . . . .
C71 C 0.3058(2) 0.6707(7) 0.6840(3) 0.0308(17) Uani 1 1 d . . . . .
H71 H 0.323098 0.635101 0.654511 0.037 Uiso 1 1 calc R U . . .
C72 C 0.3159(2) 0.7883(7) 0.7043(3) 0.0306(17) Uani 1 1 d . . . . .
H72 H 0.340159 0.834530 0.687998 0.037 Uiso 1 1 calc R U . . .
C73 C 0.2919(2) 0.8406(7) 0.7476(3) 0.0326(17) Uani 1 1 d . . . . .
H73 H 0.299563 0.921646 0.761576 0.039 Uiso 1 1 calc R U . . .
C74 C 0.2564(2) 0.7726(7) 0.7704(3) 0.0304(17) Uani 1 1 d . . . . .
C75 C 0.3758(3) 0.2734(9) 0.7316(3) 0.058(3) Uani 1 1 d . . . . .
H75A H 0.384763 0.230861 0.697033 0.087 Uiso 1 1 calc R U . . .
H75B H 0.402370 0.281771 0.756522 0.087 Uiso 1 1 calc R U . . .
H75C H 0.363768 0.357075 0.722597 0.087 Uiso 1 1 calc R U . . .
C76 C 0.3397(3) 0.1979(9) 0.7603(3) 0.047(2) Uani 1 1 d . . . . .
H76A H 0.350597 0.110336 0.764500 0.056 Uiso 1 1 calc R U . . .
H76B H 0.312054 0.196184 0.736132 0.056 Uiso 1 1 calc R U . . .
C77 C 0.3268(3) 0.2485(8) 0.8180(3) 0.047(2) Uani 1 1 d . . . . .
H77A H 0.354800 0.256520 0.841155 0.057 Uiso 1 1 calc R U . . .
H77B H 0.313650 0.333691 0.813383 0.057 Uiso 1 1 calc R U . . .
C78 C 0.2929(3) 0.1672(9) 0.8491(3) 0.049(2) Uani 1 1 d . . . . .
H78A H 0.264660 0.158751 0.826246 0.059 Uiso 1 1 calc R U . . .
H78B H 0.305907 0.082151 0.854469 0.059 Uiso 1 1 calc R U . . .
C79 C 0.2813(4) 0.2225(10) 0.9052(4) 0.079(3) Uani 1 1 d . . . . .
H79A H 0.268030 0.306252 0.899930 0.119 Uiso 1 1 calc R U . . .
H79B H 0.309101 0.229221 0.928181 0.119 Uiso 1 1 calc R U . . .
H79C H 0.259313 0.168101 0.924115 0.119 Uiso 1 1 calc R U . . .

loop_
_atom_site_aniso_label
_atom_site_aniso_U_11
_atom_site_aniso_U_22
_atom_site_aniso_U_33
_atom_site_aniso_U_23
_atom_site_aniso_U_13
_atom_site_aniso_U_12
Cu1 0.0216(4) 0.0316(5) 0.0153(4) 0.0015(4) -0.0016(3) -0.0012(4)
Cu2 0.0181(4) 0.0275(5) 0.0191(4) -0.0011(4) 0.0004(3) -0.0043(4)
Cl3 0.0395(11) 0.0401(11) 0.0343(10) -0.0072(8) 0.0030(8) -0.0095(9)
Cl4 0.0388(11) 0.0347(11) 0.0485(11) -0.0062(9) 0.0099(8) -0.0006(9)
N1 0.022(3) 0.022(3) 0.016(3) -0.002(2) -0.002(2) -0.002(2)
N2 0.019(3) 0.033(3) 0.016(3) -0.002(2) -0.002(2) 0.000(3)
N3 0.020(3) 0.028(3) 0.019(3) 0.004(3) 0.003(2) -0.001(3)
N4 0.021(3) 0.025(3) 0.016(3) 0.000(2) 0.002(2) 0.002(2)
C1 0.022(3) 0.019(4) 0.024(3) -0.001(3) -0.001(3) -0.005(3)
C2 0.016(3) 0.035(4) 0.018(3) 0.000(3) -0.003(3) -0.005(3)
C3 0.025(4) 0.029(4) 0.020(3) -0.001(3) -0.003(3) -0.006(3)
C4 0.024(4) 0.039(4) 0.023(3) 0.003(3) 0.001(3) 0.003(3)
C5 0.017(3) 0.054(5) 0.019(3) -0.002(3) 0.001(3) -0.004(3)
C6 0.020(3) 0.026(4) 0.016(3) -0.002(3) 0.001(2) 0.000(3)
C7 0.018(3) 0.022(4) 0.022(3) 0.001(3) 0.000(3) -0.006(3)
C8 0.026(4) 0.033(4) 0.017(3) -0.005(3) 0.000(3) 0.003(3)
C9 0.021(3) 0.033(4) 0.025(3) 0.007(3) -0.002(3) 0.006(3)
C10 0.018(3) 0.030(4) 0.024(3) 0.007(3) 0.000(3) -0.002(3)
C11 0.018(3) 0.032(4) 0.024(3) 0.008(3) -0.002(3) -0.001(3)
C12 0.032(4) 0.024(4) 0.023(3) -0.002(3) 0.003(3) -0.003(3)
C13 0.050(5) 0.022(4) 0.048(5) -0.003(4) 0.004(4) 0.003(4)
C14 0.040(4) 0.037(5) 0.043(4) -0.005(4) 0.000(3) -0.014(4)
C15 0.032(4) 0.021(4) 0.034(4) -0.002(3) 0.002(3) -0.004(3)
C16 0.032(4) 0.030(4) 0.057(5) -0.010(4) 0.003(4) -0.005(4)
C17 0.028(4) 0.027(4) 0.041(4) -0.006(3) 0.007(3) 0.000(3)
C18 0.017(3) 0.045(5) 0.013(3) 0.003(3) -0.001(2) -0.002(3)
C19 0.025(4) 0.060(6) 0.016(3) -0.004(3) 0.002(3) -0.006(4)
C20 0.034(4) 0.055(5) 0.021(4) -0.006(4) 0.004(3) 0.006(4)
C21 0.025(4) 0.081(7) 0.016(3) -0.003(4) 0.000(3) 0.001(4)
C22 0.027(4) 0.053(5) 0.021(4) -0.004(4) -0.003(3) -0.008(4)
C23 0.023(4) 0.049(5) 0.016(3) 0.002(3) -0.005(3) -0.002(3)
C24 0.040(5) 0.050(5) 0.031(4) -0.004(4) 0.013(3) 0.005(4)
C25 0.051(5) 0.055(6) 0.044(5) -0.006(4) 0.005(4) -0.010(5)
C26 0.086(7) 0.049(6) 0.038(5) -0.004(4) 0.012(5) -0.009(5)
C27 0.026(4) 0.048(5) 0.024(4) 0.000(3) -0.001(3) -0.008(4)
C28 0.042(5) 0.053(6) 0.051(5) 0.022(4) 0.002(4) -0.005(4)
C29 0.065(6) 0.046(5) 0.033(4) -0.005(4) 0.005(4) -0.006(5)
C30 0.021(3) 0.040(4) 0.021(3) -0.001(3) 0.001(3) -0.003(3)
C31 0.020(3) 0.042(5) 0.018(3) -0.002(3) 0.003(3) -0.001(3)
Cl1 0.040(4) 0.035(4) 0.030(2) 0.002(2) -0.008(3) 0.013(3)
Cl2 0.035(5) 0.045(5) 0.026(2) -0.001(3) 0.002(3) -0.010(3)
C32 0.017(4) 0.042(6) 0.015(4) 0.000(4) -0.001(4) 0.003(5)
C33 0.021(5) 0.045(6) 0.021(4) 0.002(4) -0.002(4) 0.003(5)
C34 0.020(5) 0.044(6) 0.022(4) 0.005(5) 0.001(4) 0.001(5)
C35 0.019(4) 0.045(7) 0.020(4) 0.002(5) 0.000(4) 0.000(5)
C36 0.020(4) 0.044(6) 0.020(4) -0.001(5) -0.001(3) 0.000(5)
C37 0.019(4) 0.042(6) 0.018(4) 0.003(4) 0.003(4) 0.001(5)
Cl1B 0.057(6) 0.040(4) 0.032(3) -0.007(3) -0.006(4) 0.013(4)
Cl2B 0.026(5) 0.039(5) 0.030(3) -0.006(3) -0.002(3) -0.006(3)
C32B 0.018(4) 0.040(6) 0.016(4) 0.002(4) 0.002(4) 0.003(5)
C33B 0.022(5) 0.045(6) 0.020(4) 0.001(4) -0.002(4) 0.002(5)
C34B 0.020(5) 0.043(6) 0.021(4) -0.001(5) -0.002(4) 0.003(5)
C35B 0.022(5) 0.044(7) 0.020(4) 0.000(5) -0.001(4) -0.001(5)
C36B 0.020(4) 0.044(6) 0.021(4) -0.002(5) 0.000(4) 0.000(5)
C37B 0.019(4) 0.043(6) 0.017(4) -0.002(5) 0.004(4) 0.000(5)
C38 0.014(3) 0.027(4) 0.026(3) 0.005(3) 0.002(3) -0.001(3)
C39 0.022(4) 0.043(5) 0.024(4) 0.005(3) -0.004(3) 0.000(3)
C40 0.024(4) 0.032(4) 0.031(4) 0.001(3) -0.006(3) -0.005(3)
C41 0.027(4) 0.050(5) 0.027(4) -0.005(4) 0.011(3) 0.000(4)
C42 0.023(4) 0.075(6) 0.031(4) -0.008(4) -0.002(3) -0.018(4)
C43 0.016(3) 0.033(4) 0.016(3) 0.002(3) 0.004(2) -0.003(3)
C44 0.026(4) 0.029(4) 0.025(3) 0.007(3) 0.002(3) -0.005(3)
C45 0.025(4) 0.034(4) 0.028(4) 0.009(3) -0.002(3) -0.003(3)
C46 0.024(4) 0.046(5) 0.019(3) 0.000(3) 0.002(3) -0.006(3)
C47 0.030(4) 0.025(4) 0.027(4) 0.001(3) 0.000(3) 0.000(3)
C48 0.024(4) 0.032(4) 0.022(3) 0.003(3) 0.003(3) -0.001(3)
C49 0.046(13) 0.027(6) 0.041(7) 0.005(6) -0.016(7) -0.005(6)
C50 0.046(13) 0.028(10) 0.039(10) 0.005(8) -0.001(9) -0.013(8)
C51 0.058(15) 0.018(9) 0.050(11) 0.009(8) -0.008(10) -0.007(9)
C49B 0.040(12) 0.028(6) 0.040(7) 0.006(5) -0.012(7) -0.011(6)
C50B 0.051(13) 0.035(10) 0.051(11) 0.014(8) 0.004(9) -0.013(8)
C51B 0.051(13) 0.027(9) 0.053(11) 0.005(8) -0.008(9) 0.002(8)
C52 0.030(8) 0.030(5) 0.033(6) -0.005(5) 0.006(6) 0.008(5)
C53 0.045(10) 0.031(9) 0.029(8) 0.002(7) 0.013(7) 0.007(7)
C54 0.047(12) 0.031(8) 0.046(7) 0.003(7) 0.005(9) 0.012(8)
C52B 0.028(9) 0.030(6) 0.030(6) 0.002(6) 0.008(6) 0.006(6)
C53B 0.038(12) 0.038(11) 0.035(10) 0.006(9) 0.010(9) 0.012(9)
C54B 0.039(12) 0.034(10) 0.044(9) 0.000(8) 0.002(10) 0.010(10)
C55 0.019(3) 0.022(4) 0.015(3) 0.000(3) -0.001(2) -0.006(3)
C56 0.021(3) 0.030(4) 0.020(3) -0.003(3) 0.002(3) -0.003(3)
C57 0.039(4) 0.026(4) 0.019(3) 0.007(3) 0.000(3) -0.005(3)
C58 0.030(4) 0.027(4) 0.028(4) -0.005(3) 0.004(3) -0.001(3)
C59 0.029(4) 0.025(4) 0.035(4) -0.006(3) -0.002(3) 0.001(3)
C60 0.025(4) 0.023(4) 0.030(4) -0.001(3) -0.006(3) 0.001(3)
C61 0.027(4) 0.025(4) 0.030(4) 0.001(3) 0.003(3) 0.001(3)
C62 0.026(4) 0.024(4) 0.051(5) 0.000(4) -0.001(3) 0.001(3)
C63 0.039(4) 0.034(5) 0.049(5) 0.000(4) -0.011(4) -0.004(4)
C64 0.044(5) 0.030(4) 0.034(4) 0.007(4) -0.003(4) -0.002(4)
C65 0.055(7) 0.034(6) 0.051(6) 0.011(5) -0.012(5) -0.013(5)
C66 0.043(5) 0.029(6) 0.044(6) 0.006(5) -0.012(4) 0.000(5)
C64B 0.046(8) 0.031(8) 0.039(8) 0.007(7) -0.006(7) -0.004(7)
C65B 0.055(12) 0.033(12) 0.046(12) 0.013(11) -0.007(11) -0.009(12)
C66B 0.047(12) 0.033(13) 0.040(12) 0.007(12) -0.007(11) -0.007(12)
C67 0.022(4) 0.029(4) 0.029(4) -0.004(3) 0.003(3) -0.009(3)
C68 0.025(4) 0.031(4) 0.018(3) 0.000(3) -0.003(3) -0.002(3)
C69 0.020(3) 0.037(4) 0.020(3) 0.005(3) -0.001(3) -0.007(3)
C70 0.029(4) 0.028(4) 0.022(3) 0.005(3) -0.010(3) -0.006(3)
C71 0.018(3) 0.052(5) 0.023(3) 0.007(3) 0.002(3) 0.002(3)
C72 0.018(4) 0.036(5) 0.037(4) 0.002(4) -0.002(3) -0.006(3)
C73 0.024(4) 0.038(5) 0.035(4) 0.000(4) -0.005(3) -0.005(3)
C74 0.022(4) 0.040(5) 0.029(4) -0.002(3) 0.000(3) 0.000(3)
C75 0.065(6) 0.072(7) 0.037(5) -0.010(5) 0.000(4) -0.009(5)
C76 0.051(5) 0.058(6) 0.031(4) -0.009(4) -0.001(4) -0.005(4)
C77 0.052(5) 0.042(5) 0.048(5) -0.006(4) 0.005(4) -0.001(4)
C78 0.035(5) 0.063(6) 0.050(5) -0.007(5) 0.003(4) -0.008(4)
C79 0.108(9) 0.056(7) 0.075(7) -0.006(6) 0.045(6) -0.018(6)

loop_
_atom_type_symbol
_atom_type_description
_atom_type_scat_dispersion_real
_atom_type_scat_dispersion_imag
_atom_type_scat_source
C C 0.0033 0.0016 'International Tables Vol C Tables 4.2.6.8 and 6.1.1.4'
H H 0.0000 0.0000 'International Tables Vol C Tables 4.2.6.8 and 6.1.1.4'
Cl Cl 0.1484 0.1585 'International Tables Vol C Tables 4.2.6.8 and 6.1.1.4'
Cu Cu 0.3201 1.2651 'International Tables Vol C Tables 4.2.6.8 and 6.1.1.4'
N N 0.0061 0.0033 'International Tables Vol C Tables 4.2.6.8 and 6.1.1.4'

loop_
_exptl_crystal_face_index_h
_exptl_crystal_face_index_k
_exptl_crystal_face_index_l
_exptl_crystal_face_perp_dist
-1.00 1.00 1.00 0.1430
-1.00 0.00 2.00 0.0390
-2.00 0.00 -1.00 0.0490
-1.00 1.00 -1.00 0.1400
-2.00 -1.00 -1.00 0.0940
-1.00 -1.00 -3.00 0.0820
2.00 0.00 -3.00 0.0410
1.00 0.00 1.00 0.0250
1.00 0.00 2.00 0.0110
1.00 0.00 -4.00 0.0510
1.00 1.00 -4.00 0.0880

loop_
_geom_angle_atom_site_label_1
_geom_angle_atom_site_label_2
_geom_angle_atom_site_label_3
_geom_angle
_geom_angle_site_symmetry_1
_geom_angle_site_symmetry_3
_geom_angle_publ_flag
N2 Cu1 C30 142.6(2) . . ?
N2 Cu1 N1 95.3(2) . . ?
C30 Cu1 N1 121.9(2) . . ?
N3 Cu2 C67 150.6(3) . . ?
N3 Cu2 N4 96.1(2) . . ?
C67 Cu2 N4 113.0(2) . . ?
C1 N1 C6 121.2(5) . . ?
C1 N1 Cu1 124.0(4) . . ?
C6 N1 Cu1 114.8(4) . . ?
C3 N2 C18 121.8(5) . . ?
C3 N2 Cu1 127.2(4) . . ?
C18 N2 Cu1 111.0(4) . . ?
C38 N3 C43 121.7(5) . . ?
C38 N3 Cu2 126.1(4) . . ?
C43 N3 Cu2 112.0(4) . . ?
C40 N4 C55 121.0(5) . . ?
C40 N4 Cu2 123.7(4) . . ?
C55 N4 Cu2 115.2(4) . . ?
N1 C1 C2 124.0(6) . . ?
N1 C1 C4 117.4(5) . . ?
C2 C1 C4 118.5(5) . . ?
C1 C2 C3 126.8(6) . . ?
C1 C2 H2 116.6 . . ?
C3 C2 H2 116.6 . . ?
N2 C3 C2 122.7(6) . . ?
N2 C3 C5 118.3(6) . . ?
C2 C3 C5 119.1(5) . . ?
C1 C4 H4A 109.5 . . ?
C1 C4 H4B 109.5 . . ?
H4A C4 H4B 109.5 . . ?
C1 C4 H4C 109.5 . . ?
H4A C4 H4C 109.5 . . ?
H4B C4 H4C 109.5 . . ?
C3 C5 H5A 109.5 . . ?
C3 C5 H5B 109.5 . . ?
H5A C5 H5B 109.5 . . ?
C3 C5 H5C 109.5 . . ?
H5A C5 H5C 109.5 . . ?
H5B C5 H5C 109.5 . . ?
C7 C6 C11 121.3(6) . . ?
C7 C6 N1 119.7(6) . . ?
C11 C6 N1 119.0(6) . . ?
C8 C7 C6 119.0(6) . . ?
C8 C7 C12 119.0(6) . . ?
C6 C7 C12 122.0(5) . . ?
C7 C8 C9 120.3(6) . . ?
C7 C8 H8 119.9 . . ?
C9 C8 H8 119.9 . . ?
C8 C9 C10 120.2(6) . . ?
C8 C9 H9 119.9 . . ?
C10 C9 H9 119.9 . . ?
C11 C10 C9 120.5(6) . . ?
C11 C10 H10 119.7 . . ?
C9 C10 H10 119.7 . . ?
C10 C11 C6 118.7(6) . . ?
C10 C11 C15 120.7(6) . . ?
C6 C11 C15 120.6(6) . . ?
C14 C12 C7 112.1(6) . . ?
C14 C12 C13 110.8(6) . . ?
C7 C12 C13 112.5(6) . . ?
C14 C12 H12 107.0 . . ?
C7 C12 H12 107.0 . . ?
C13 C12 H12 107.0 . . ?
C12 C13 H13A 109.5 . . ?
C12 C13 H13B 109.5 . . ?
H13A C13 H13B 109.5 . . ?
C12 C13 H13C 109.5 . . ?
H13A C13 H13C 109.5 . . ?
H13B C13 H13C 109.5 . . ?
C12 C14 H14A 109.5 . . ?
C12 C14 H14B 109.5 . . ?
H14A C14 H14B 109.5 . . ?
C12 C14 H14C 109.5 . . ?
H14A C14 H14C 109.5 . . ?
H14B C14 H14C 109.5 . . ?
C11 C15 C16 113.3(6) . . ?
C11 C15 C17 110.9(5) . . ?
C16 C15 C17 109.5(6) . . ?
C11 C15 H15 107.6 . . ?
C16 C15 H15 107.6 . . ?
C17 C15 H15 107.6 . . ?
C15 C16 H16A 109.5 . . ?
C15 C16 H16B 109.5 . . ?
H16A C16 H16B 109.5 . . ?
C15 C16 H16C 109.5 . . ?
H16A C16 H16C 109.5 . . ?
H16B C16 H16C 109.5 . . ?
C15 C17 H17A 109.5 . . ?
C15 C17 H17B 109.5 . . ?
H17A C17 H17B 109.5 . . ?
C15 C17 H17C 109.5 . . ?
H17A C17 H17C 109.5 . . ?
H17B C17 H17C 109.5 . . ?
C19 C18 C23 121.8(6) . . ?
C19 C18 N2 119.4(6) . . ?
C23 C18 N2 118.7(6) . . ?
C20 C19 C18 117.9(7) . . ?
C20 C19 C24 120.1(7) . . ?
C18 C19 C24 122.0(6) . . ?
C21 C20 C19 120.8(8) . . ?
C21 C20 H20 119.6 . . ?
C19 C20 H20 119.6 . . ?
C20 C21 C22 121.7(7) . . ?
C20 C21 H21 119.1 . . ?
C22 C21 H21 119.1 . . ?
C23 C22 C21 119.2(7) . . ?
C23 C22 H22 120.4 . . ?
C21 C22 H22 120.4 . . ?
C22 C23 C18 118.5(7) . . ?
C22 C23 C27 120.4(7) . . ?
C18 C23 C27 121.1(6) . . ?
C19 C24 C25 111.2(6) . . ?
C19 C24 C26 111.5(7) . . ?
C25 C24 C26 111.2(7) . . ?
C19 C24 H24 107.6 . . ?
C25 C24 H24 107.6 . . ?
C26 C24 H24 107.6 . . ?
C24 C25 H25A 109.5 . . ?
C24 C25 H25B 109.5 . . ?
H25A C25 H25B 109.5 . . ?
C24 C25 H25C 109.5 . . ?
H25A C25 H25C 109.5 . . ?
H25B C25 H25C 109.5 . . ?
C24 C26 H26A 109.5 . . ?
C24 C26 H26B 109.5 . . ?
H26A C26 H26B 109.5 . . ?
C24 C26 H26C 109.5 . . ?
H26A C26 H26C 109.5 . . ?
H26B C26 H26C 109.5 . . ?
C28 C27 C23 113.2(6) . . ?
C28 C27 C29 110.0(6) . . ?
C23 C27 C29 109.8(6) . . ?
C28 C27 H27 107.9 . . ?
C23 C27 H27 107.9 . . ?
C29 C27 H27 107.9 . . ?
C27 C28 H28A 109.5 . . ?
C27 C28 H28B 109.5 . . ?
H28A C28 H28B 109.5 . . ?
C27 C28 H28C 109.5 . . ?
H28A C28 H28C 109.5 . . ?
H28B C28 H28C 109.5 . . ?
C27 C29 H29A 109.5 . . ?
C27 C29 H29B 109.5 . . ?
H29A C29 H29B 109.5 . . ?
C27 C29 H29C 109.5 . . ?
H29A C29 H29C 109.5 . . ?
H29B C29 H29C 109.5 . . ?
C31 C30 Cu1 174.0(6) . . ?
C30 C31 C32B 176.3(12) . . ?
C30 C31 C32 171.3(9) . . ?
C37 C32 C33 115.6(8) . . ?
C37 C32 C31 119.1(10) . . ?
C33 C32 C31 125.3(10) . . ?
C34 C33 C32 123.0(10) . . ?
C34 C33 Cl1 117.5(9) . . ?
C32 C33 Cl1 119.5(8) . . ?
C33 C34 C35 118.3(11) . . ?
C33 C34 H34 120.8 . . ?
C35 C34 H34 120.8 . . ?
C36 C35 C34 120.6(10) . . ?
C36 C35 H35 119.7 . . ?
C34 C35 H35 119.7 . . ?
C35 C36 C37 119.4(11) . . ?
C35 C36 H36 120.3 . . ?
C37 C36 H36 120.3 . . ?
C36 C37 C32 122.8(11) . . ?
C36 C37 Cl2 118.0(9) . . ?
C32 C37 Cl2 119.1(8) . . ?
C37B C32B C33B 117.5(9) . . ?
C37B C32B C31 125.2(10) . . ?
C33B C32B C31 117.3(10) . . ?
C34B C33B C32B 121.7(10) . . ?
C34B C33B Cl1B 118.9(10) . . ?
C32B C33B Cl1B 119.4(8) . . ?
C33B C34B C35B 118.0(12) . . ?
C33B C34B H34B 121.0 . . ?
C35B C34B H34B 121.0 . . ?
C36B C35B C34B 121.8(10) . . ?
C36B C35B H35B 119.1 . . ?
C34B C35B H35B 119.1 . . ?
C35B C36B C37B 118.7(11) . . ?
C35B C36B H36B 120.7 . . ?
C37B C36B H36B 120.7 . . ?
C36B C37B C32B 122.1(11) . . ?
C36B C37B Cl2B 118.1(10) . . ?
C32B C37B Cl2B 119.7(8) . . ?
N3 C38 C39 121.5(6) . . ?
N3 C38 C41 118.4(6) . . ?
C39 C38 C41 120.0(6) . . ?
C38 C39 C40 128.6(6) . . ?
C38 C39 H39 115.7 . . ?
C40 C39 H39 115.7 . . ?
N4 C40 C39 123.0(6) . . ?
N4 C40 C42 119.4(6) . . ?
C39 C40 C42 117.6(6) . . ?
C38 C41 H41A 109.5 . . ?
C38 C41 H41B 109.5 . . ?
H41A C41 H41B 109.5 . . ?
C38 C41 H41C 109.5 . . ?
H41A C41 H41C 109.5 . . ?
H41B C41 H41C 109.5 . . ?
C40 C42 H42A 109.5 . . ?
C40 C42 H42B 109.5 . . ?
H42A C42 H42B 109.5 . . ?
C40 C42 H42C 109.5 . . ?
H42A C42 H42C 109.5 . . ?
H42B C42 H42C 109.5 . . ?
C44 C43 C48 121.3(6) . . ?
C44 C43 N3 118.1(6) . . ?
C48 C43 N3 120.5(6) . . ?
C45 C44 C43 118.0(6) . . ?
C45 C44 C49 120.0(13) . . ?
C43 C44 C49 121.6(13) . . ?
C45 C44 C49B 119.1(13) . . ?
C43 C44 C49B 122.6(12) . . ?
C46 C45 C44 121.2(6) . . ?
C46 C45 H45 119.4 . . ?
C44 C45 H45 119.4 . . ?
C45 C46 C47 120.1(6) . . ?
C45 C46 H46 119.9 . . ?
C47 C46 H46 119.9 . . ?
C46 C47 C48 121.8(7) . . ?
C46 C47 H47 119.1 . . ?
C48 C47 H47 119.1 . . ?
C47 C48 C43 117.6(6) . . ?
C47 C48 C52B 121.4(14) . . ?
C43 C48 C52B 121.0(13) . . ?
C47 C48 C52 121.6(10) . . ?
C43 C48 C52 120.5(10) . . ?
C50 C49 C51 112.3(12) . . ?
C50 C49 C44 110.0(18) . . ?
C51 C49 C44 107(2) . . ?
C50 C49 H49 109.2 . . ?
C51 C49 H49 109.2 . . ?
C44 C49 H49 109.2 . . ?
C49 C50 H50A 109.5 . . ?
C49 C50 H50B 109.5 . . ?
H50A C50 H50B 109.5 . . ?
C49 C50 H50C 109.5 . . ?
H50A C50 H50C 109.5 . . ?
H50B C50 H50C 109.5 . . ?
C49 C51 H51A 109.5 . . ?
C49 C51 H51B 109.5 . . ?
H51A C51 H51B 109.5 . . ?
C49 C51 H51C 109.5 . . ?
H51A C51 H51C 109.5 . . ?
H51B C51 H51C 109.5 . . ?
C50B C49B C44 114.9(18) . . ?
C50B C49B C51B 111.7(11) . . ?
C44 C49B C51B 114(2) . . ?
C50B C49B H49B 105.1 . . ?
C44 C49B H49B 105.1 . . ?
C51B C49B H49B 105.1 . . ?
C49B C50B H50D 109.5 . . ?
C49B C50B H50E 109.5 . . ?
H50D C50B H50E 109.5 . . ?
C49B C50B H50F 109.5 . . ?
H50D C50B H50F 109.5 . . ?
H50E C50B H50F 109.5 . . ?
C49B C51B H51D 109.5 . . ?
C49B C51B H51E 109.5 . . ?
H51D C51B H51E 109.5 . . ?
C49B C51B H51F 109.5 . . ?
H51D C51B H51F 109.5 . . ?
H51E C51B H51F 109.5 . . ?
C53 C52 C48 112.4(16) . . ?
C53 C52 C54 111.5(10) . . ?
C48 C52 C54 109.2(15) . . ?
C53 C52 H52 107.9 . . ?
C48 C52 H52 107.9 . . ?
C54 C52 H52 107.9 . . ?
C52 C53 H53A 109.5 . . ?
C52 C53 H53B 109.5 . . ?
H53A C53 H53B 109.5 . . ?
C52 C53 H53C 109.5 . . ?
H53A C53 H53C 109.5 . . ?
H53B C53 H53C 109.5 . . ?
C52 C54 H54A 109.5 . . ?
C52 C54 H54B 109.5 . . ?
H54A C54 H54B 109.5 . . ?
C52 C54 H54C 109.5 . . ?
H54A C54 H54C 109.5 . . ?
H54B C54 H54C 109.5 . . ?
C53B C52B C48 111(2) . . ?
C53B C52B C54B 112.4(13) . . ?
C48 C52B C54B 115(2) . . ?
C53B C52B H52B 106.0 . . ?
C48 C52B H52B 106.0 . . ?
C54B C52B H52B 106.0 . . ?
C52B C53B H53D 109.5 . . ?
C52B C53B H53E 109.5 . . ?
H53D C53B H53E 109.5 . . ?
C52B C53B H53F 109.5 . . ?
H53D C53B H53F 109.5 . . ?
H53E C53B H53F 109.5 . . ?
C52B C54B H54D 109.5 . . ?
C52B C54B H54E 109.5 . . ?
H54D C54B H54E 109.5 . . ?
C52B C54B H54F 109.5 . . ?
H54D C54B H54F 109.5 . . ?
H54E C54B H54F 109.5 . . ?
C60 C55 C56 122.4(6) . . ?
C60 C55 N4 119.1(5) . . ?
C56 C55 N4 118.4(6) . . ?
C57 C56 C55 117.0(6) . . ?
C57 C56 C61 119.8(6) . . ?
C55 C56 C61 123.2(5) . . ?
C58 C57 C56 121.7(6) . . ?
C58 C57 H57 119.1 . . ?
C56 C57 H57 119.1 . . ?
C59 C58 C57 120.2(6) . . ?
C59 C58 H58 119.9 . . ?
C57 C58 H58 119.9 . . ?
C58 C59 C60 120.4(6) . . ?
C58 C59 H59 119.8 . . ?
C60 C59 H59 119.8 . . ?
C55 C60 C59 118.4(6) . . ?
C55 C60 C64B 120(3) . . ?
C59 C60 C64B 121(3) . . ?
C55 C60 C64 122.9(7) . . ?
C59 C60 C64 118.7(8) . . ?
C56 C61 C62 109.5(5) . . ?
C56 C61 C63 112.3(6) . . ?
C62 C61 C63 110.3(6) . . ?
C56 C61 H61 108.2 . . ?
C62 C61 H61 108.2 . . ?
C63 C61 H61 108.2 . . ?
C61 C62 H62A 109.5 . . ?
C61 C62 H62B 109.5 . . ?
H62A C62 H62B 109.5 . . ?
C61 C62 H62C 109.5 . . ?
H62A C62 H62C 109.5 . . ?
H62B C62 H62C 109.5 . . ?
C61 C63 H63A 109.5 . . ?
C61 C63 H63B 109.5 . . ?
H63A C63 H63B 109.5 . . ?
C61 C63 H63C 109.5 . . ?
H63A C63 H63C 109.5 . . ?
H63B C63 H63C 109.5 . . ?
C60 C64 C66 111.4(9) . . ?
C60 C64 C65 110.6(8) . . ?
C66 C64 C65 109.4(9) . . ?
C60 C64 H64 108.5 . . ?
C66 C64 H64 108.5 . . ?
C65 C64 H64 108.5 . . ?
C64 C65 H65A 109.5 . . ?
C64 C65 H65B 109.5 . . ?
H65A C65 H65B 109.5 . . ?
C64 C65 H65C 109.5 . . ?
H65A C65 H65C 109.5 . . ?
H65B C65 H65C 109.5 . . ?
C64 C66 H66A 109.5 . . ?
C64 C66 H66B 109.5 . . ?
H66A C66 H66B 109.5 . . ?
C64 C66 H66C 109.5 . . ?
H66A C66 H66C 109.5 . . ?
H66B C66 H66C 109.5 . . ?
C60 C64B C66B 117(5) . . ?
C60 C64B C65B 115(4) . . ?
C66B C64B C65B 109.8(16) . . ?
C60 C64B H64B 104.3 . . ?
C66B C64B H64B 104.3 . . ?
C65B C64B H64B 104.3 . . ?
C64B C65B H65D 109.5 . . ?
C64B C65B H65E 109.5 . . ?
H65D C65B H65E 109.5 . . ?
C64B C65B H65F 109.5 . . ?
H65D C65B H65F 109.5 . . ?
H65E C65B H65F 109.5 . . ?
C64B C66B H66D 109.5 . . ?
C64B C66B H66E 109.5 . . ?
H66D C66B H66E 109.5 . . ?
C64B C66B H66F 109.5 . . ?
H66D C66B H66F 109.5 . . ?
H66E C66B H66F 109.5 . . ?
C68 C67 Cu2 170.0(6) . . ?
C67 C68 C69 176.1(8) . . ?
C74 C69 C70 116.0(6) . . ?
C74 C69 C68 122.2(6) . . ?
C70 C69 C68 121.8(6) . . ?
C71 C70 C69 121.9(6) . . ?
C71 C70 Cl3 119.5(6) . . ?
C69 C70 Cl3 118.6(5) . . ?
C72 C71 C70 118.9(7) . . ?
C72 C71 H71 120.6 . . ?
C70 C71 H71 120.6 . . ?
C71 C72 C73 121.6(7) . . ?
C71 C72 H72 119.2 . . ?
C73 C72 H72 119.2 . . ?
C72 C73 C74 118.5(7) . . ?
C72 C73 H73 120.8 . . ?
C74 C73 H73 120.8 . . ?
C73 C74 C69 123.0(6) . . ?
C73 C74 Cl4 117.8(6) . . ?
C69 C74 Cl4 119.1(5) . . ?
C76 C75 H75A 109.5 . . ?
C76 C75 H75B 109.5 . . ?
H75A C75 H75B 109.5 . . ?
C76 C75 H75C 109.5 . . ?
H75A C75 H75C 109.5 . . ?
H75B C75 H75C 109.5 . . ?
C75 C76 C77 113.8(7) . . ?
C75 C76 H76A 108.8 . . ?
C77 C76 H76A 108.8 . . ?
C75 C76 H76B 108.8 . . ?
C77 C76 H76B 108.8 . . ?
H76A C76 H76B 107.7 . . ?
C78 C77 C76 114.1(7) . . ?
C78 C77 H77A 108.7 . . ?
C76 C77 H77A 108.7 . . ?
C78 C77 H77B 108.7 . . ?
C76 C77 H77B 108.7 . . ?
H77A C77 H77B 107.6 . . ?
C79 C78 C77 111.5(7) . . ?
C79 C78 H78A 109.3 . . ?
C77 C78 H78A 109.3 . . ?
C79 C78 H78B 109.3 . . ?
C77 C78 H78B 109.3 . . ?
H78A C78 H78B 108.0 . . ?
C78 C79 H79A 109.5 . . ?
C78 C79 H79B 109.5 . . ?
H79A C79 H79B 109.5 . . ?
C78 C79 H79C 109.5 . . ?
H79A C79 H79C 109.5 . . ?
H79B C79 H79C 109.5 . . ?

loop_
_geom_bond_atom_site_label_1
_geom_bond_atom_site_label_2
_geom_bond_distance
_geom_bond_site_symmetry_2
_geom_bond_publ_flag
Cu1 N2 1.861(5) . ?
Cu1 C30 1.889(6) . ?
Cu1 N1 1.910(5) . ?
Cu2 N3 1.862(5) . ?
Cu2 C67 1.876(7) . ?
Cu2 N4 1.909(5) . ?
Cl3 C70 1.730(7) . ?
Cl4 C74 1.747(7) . ?
N1 C1 1.340(7) . ?
N1 C6 1.415(7) . ?
N2 C3 1.317(7) . ?
N2 C18 1.435(8) . ?
N3 C38 1.337(7) . ?
N3 C43 1.439(7) . ?
N4 C40 1.324(8) . ?
N4 C55 1.440(7) . ?
C1 C2 1.374(8) . ?
C1 C4 1.508(8) . ?
C2 C3 1.393(9) . ?
C2 H2 0.9500 . ?
C3 C5 1.519(8) . ?
C4 H4A 0.9800 . ?
C4 H4B 0.9800 . ?
C4 H4C 0.9800 . ?
C5 H5A 0.9800 . ?
C5 H5B 0.9800 . ?
C5 H5C 0.9800 . ?
C6 C7 1.395(9) . ?
C6 C11 1.405(9) . ?
C7 C8 1.390(8) . ?
C7 C12 1.518(9) . ?
C8 C9 1.392(9) . ?
C8 H8 0.9500 . ?
C9 C10 1.395(9) . ?
C9 H9 0.9500 . ?
C10 C11 1.387(9) . ?
C10 H10 0.9500 . ?
C11 C15 1.520(9) . ?
C12 C14 1.518(9) . ?
C12 C13 1.531(9) . ?
C12 H12 1.0000 . ?
C13 H13A 0.9800 . ?
C13 H13B 0.9800 . ?
C13 H13C 0.9800 . ?
C14 H14A 0.9800 . ?
C14 H14B 0.9800 . ?
C14 H14C 0.9800 . ?
C15 C16 1.533(9) . ?
C15 C17 1.545(9) . ?
C15 H15 1.0000 . ?
C16 H16A 0.9800 . ?
C16 H16B 0.9800 . ?
C16 H16C 0.9800 . ?
C17 H17A 0.9800 . ?
C17 H17B 0.9800 . ?
C17 H17C 0.9800 . ?
C18 C19 1.403(10) . ?
C18 C23 1.418(10) . ?
C19 C20 1.396(9) . ?
C19 C24 1.512(11) . ?
C20 C21 1.368(11) . ?
C20 H20 0.9500 . ?
C21 C22 1.404(11) . ?
C21 H21 0.9500 . ?
C22 C23 1.393(9) . ?
C22 H22 0.9500 . ?
C23 C27 1.518(10) . ?
C24 C25 1.517(10) . ?
C24 C26 1.519(11) . ?
C24 H24 1.0000 . ?
C25 H25A 0.9800 . ?
C25 H25B 0.9800 . ?
C25 H25C 0.9800 . ?
C26 H26A 0.9800 . ?
C26 H26B 0.9800 . ?
C26 H26C 0.9800 . ?
C27 C28 1.514(10) . ?
C27 C29 1.526(9) . ?
C27 H27 1.0000 . ?
C28 H28A 0.9800 . ?
C28 H28B 0.9800 . ?
C28 H28C 0.9800 . ?
C29 H29A 0.9800 . ?
C29 H29B 0.9800 . ?
C29 H29C 0.9800 . ?
C30 C31 1.211(9) . ?
C31 C32B 1.442(10) . ?
C31 C32 1.454(10) . ?
Cl1 C33 1.726(11) . ?
Cl2 C37 1.732(12) . ?
C32 C37 1.396(12) . ?
C32 C33 1.400(13) . ?
C33 C34 1.386(11) . ?
C34 C35 1.393(15) . ?
C34 H34 0.9500 . ?
C35 C36 1.371(15) . ?
C35 H35 0.9500 . ?
C36 C37 1.378(11) . ?
C36 H36 0.9500 . ?
Cl1B C33B 1.731(11) . ?
Cl2B C37B 1.729(12) . ?
C32B C37B 1.392(12) . ?
C32B C33B 1.394(13) . ?
C33B C34B 1.387(11) . ?
C34B C35B 1.396(15) . ?
C34B H34B 0.9500 . ?
C35B C36B 1.370(15) . ?
C35B H35B 0.9500 . ?
C36B C37B 1.379(12) . ?
C36B H36B 0.9500 . ?
C38 C39 1.368(9) . ?
C38 C41 1.519(8) . ?
C39 C40 1.399(9) . ?
C39 H39 0.9500 . ?
C40 C42 1.510(9) . ?
C41 H41A 0.9800 . ?
C41 H41B 0.9800 . ?
C41 H41C 0.9800 . ?
C42 H42A 0.9800 . ?
C42 H42B 0.9800 . ?
C42 H42C 0.9800 . ?
C43 C44 1.401(9) . ?
C43 C48 1.412(10) . ?
C44 C45 1.391(9) . ?
C44 C49 1.526(12) . ?
C44 C49B 1.526(12) . ?
C45 C46 1.370(10) . ?
C45 H45 0.9500 . ?
C46 C47 1.371(9) . ?
C46 H46 0.9500 . ?
C47 C48 1.381(9) . ?
C47 H47 0.9500 . ?
C48 C52B 1.518(12) . ?
C48 C52 1.519(11) . ?
C49 C50 1.523(14) . ?
C49 C51 1.524(14) . ?
C49 H49 1.0000 . ?
C50 H50A 0.9800 . ?
C50 H50B 0.9800 . ?
C50 H50C 0.9800 . ?
C51 H51A 0.9800 . ?
C51 H51B 0.9800 . ?
C51 H51C 0.9800 . ?
C49B C50B 1.524(14) . ?
C49B C51B 1.527(14) . ?
C49B H49B 1.0000 . ?
C50B H50D 0.9800 . ?
C50B H50E 0.9800 . ?
C50B H50F 0.9800 . ?
C51B H51D 0.9800 . ?
C51B H51E 0.9800 . ?
C51B H51F 0.9800 . ?
C52 C53 1.511(12) . ?
C52 C54 1.528(13) . ?
C52 H52 1.0000 . ?
C53 H53A 0.9800 . ?
C53 H53B 0.9800 . ?
C53 H53C 0.9800 . ?
C54 H54A 0.9800 . ?
C54 H54B 0.9800 . ?
C54 H54C 0.9800 . ?
C52B C53B 1.509(13) . ?
C52B C54B 1.527(13) . ?
C52B H52B 1.0000 . ?
C53B H53D 0.9800 . ?
C53B H53E 0.9800 . ?
C53B H53F 0.9800 . ?
C54B H54D 0.9800 . ?
C54B H54E 0.9800 . ?
C54B H54F 0.9800 . ?
C55 C60 1.399(9) . ?
C55 C56 1.400(9) . ?
C56 C57 1.399(9) . ?
C56 C61 1.514(9) . ?
C57 C58 1.387(9) . ?
C57 H57 0.9500 . ?
C58 C59 1.380(9) . ?
C58 H58 0.9500 . ?
C59 C60 1.402(9) . ?
C59 H59 0.9500 . ?
C60 C64B 1.516(13) . ?
C60 C64 1.516(9) . ?
C61 C62 1.529(9) . ?
C61 C63 1.536(9) . ?
C61 H61 1.0000 . ?
C62 H62A 0.9800 . ?
C62 H62B 0.9800 . ?
C62 H62C 0.9800 . ?
C63 H63A 0.9800 . ?
C63 H63B 0.9800 . ?
C63 H63C 0.9800 . ?
C64 C66 1.517(11) . ?
C64 C65 1.544(13) . ?
C64 H64 1.0000 . ?
C65 H65A 0.9800 . ?
C65 H65B 0.9800 . ?
C65 H65C 0.9800 . ?
C66 H66A 0.9800 . ?
C66 H66B 0.9800 . ?
C66 H66C 0.9800 . ?
C64B C66B 1.516(14) . ?
C64B C65B 1.544(15) . ?
C64B H64B 1.0000 . ?
C65B H65D 0.9800 . ?
C65B H65E 0.9800 . ?
C65B H65F 0.9800 . ?
C66B H66D 0.9800 . ?
C66B H66E 0.9800 . ?
C66B H66F 0.9800 . ?
C67 C68 1.216(9) . ?
C68 C69 1.424(9) . ?
C69 C74 1.390(10) . ?
C69 C70 1.408(9) . ?
C70 C71 1.391(9) . ?
C71 C72 1.373(10) . ?
C71 H71 0.9500 . ?
C72 C73 1.374(9) . ?
C72 H72 0.9500 . ?
C73 C74 1.385(9) . ?
C73 H73 0.9500 . ?
C75 C76 1.499(11) . ?
C75 H75A 0.9800 . ?
C75 H75B 0.9800 . ?
C75 H75C 0.9800 . ?
C76 C77 1.530(10) . ?
C76 H76A 0.9900 . ?
C76 H76B 0.9900 . ?
C77 C78 1.516(11) . ?
C77 H77A 0.9900 . ?
C77 H77B 0.9900 . ?
C78 C79 1.505(11) . ?
C78 H78A 0.9900 . ?
C78 H78B 0.9900 . ?
C79 H79A 0.9800 . ?
C79 H79B 0.9800 . ?
C79 H79C 0.9800 . ?

loop_
_geom_torsion_atom_site_label_1
_geom_torsion_atom_site_label_2
_geom_torsion_atom_site_label_3
_geom_torsion_atom_site_label_4
_geom_torsion
_geom_torsion_site_symmetry_1
_geom_torsion_site_symmetry_2
_geom_torsion_site_symmetry_3
_geom_torsion_site_symmetry_4
_geom_torsion_publ_flag
C30 Cu1 N2 C3 174.2(6) . . . . ?
N1 Cu1 N2 C3 0.3(6) . . . . ?
C30 Cu1 N2 C18 -5.9(7) . . . . ?
N1 Cu1 N2 C18 -179.8(5) . . . . ?
C67 Cu2 N3 C38 160.7(6) . . . . ?
N4 Cu2 N3 C38 -9.9(6) . . . . ?
C67 Cu2 N3 C43 -23.2(8) . . . . ?
N4 Cu2 N3 C43 166.2(4) . . . . ?
C6 N1 C1 C2 -176.5(6) . . . . ?
Cu1 N1 C1 C2 2.0(9) . . . . ?
C6 N1 C1 C4 3.1(9) . . . . ?
Cu1 N1 C1 C4 -178.5(4) . . . . ?
N1 C1 C2 C3 -0.5(11) . . . . ?
C4 C1 C2 C3 -180.0(7) . . . . ?
C18 N2 C3 C2 -179.0(6) . . . . ?
Cu1 N2 C3 C2 0.9(10) . . . . ?
C18 N2 C3 C5 1.1(10) . . . . ?
Cu1 N2 C3 C5 -179.1(5) . . . . ?
C1 C2 C3 N2 -1.1(11) . . . . ?
C1 C2 C3 C5 178.9(7) . . . . ?
C1 N1 C6 C7 -96.4(7) . . . . ?
Cu1 N1 C6 C7 85.0(6) . . . . ?
C1 N1 C6 C11 83.4(8) . . . . ?
Cu1 N1 C6 C11 -95.2(6) . . . . ?
C11 C6 C7 C8 0.5(9) . . . . ?
N1 C6 C7 C8 -179.6(5) . . . . ?
C11 C6 C7 C12 179.8(6) . . . . ?
N1 C6 C7 C12 -0.3(9) . . . . ?
C6 C7 C8 C9 -0.3(9) . . . . ?
C12 C7 C8 C9 -179.5(6) . . . . ?
C7 C8 C9 C10 -0.1(9) . . . . ?
C8 C9 C10 C11 0.1(9) . . . . ?
C9 C10 C11 C6 0.1(9) . . . . ?
C9 C10 C11 C15 177.2(6) . . . . ?
C7 C6 C11 C10 -0.5(9) . . . . ?
N1 C6 C11 C10 179.7(5) . . . . ?
C7 C6 C11 C15 -177.6(6) . . . . ?
N1 C6 C11 C15 2.6(9) . . . . ?
C8 C7 C12 C14 69.8(8) . . . . ?
C6 C7 C12 C14 -109.5(7) . . . . ?
C8 C7 C12 C13 -55.8(8) . . . . ?
C6 C7 C12 C13 124.9(7) . . . . ?
C10 C11 C15 C16 35.7(9) . . . . ?
C6 C11 C15 C16 -147.3(6) . . . . ?
C10 C11 C15 C17 -88.0(7) . . . . ?
C6 C11 C15 C17 89.1(7) . . . . ?
C3 N2 C18 C19 -99.1(8) . . . . ?
Cu1 N2 C18 C19 81.0(6) . . . . ?
C3 N2 C18 C23 84.6(8) . . . . ?
Cu1 N2 C18 C23 -95.3(6) . . . . ?
C23 C18 C19 C20 -1.3(9) . . . . ?
N2 C18 C19 C20 -177.5(5) . . . . ?
C23 C18 C19 C24 178.0(6) . . . . ?
N2 C18 C19 C24 1.8(9) . . . . ?
C18 C19 C20 C21 0.6(10) . . . . ?
C24 C19 C20 C21 -178.7(6) . . . . ?
C19 C20 C21 C22 0.4(10) . . . . ?
C20 C21 C22 C23 -0.7(10) . . . . ?
C21 C22 C23 C18 0.0(9) . . . . ?
C21 C22 C23 C27 178.6(6) . . . . ?
C19 C18 C23 C22 1.0(9) . . . . ?
N2 C18 C23 C22 177.1(5) . . . . ?
C19 C18 C23 C27 -177.6(6) . . . . ?
N2 C18 C23 C27 -1.4(8) . . . . ?
C20 C19 C24 C25 -65.8(9) . . . . ?
C18 C19 C24 C25 115.0(7) . . . . ?
C20 C19 C24 C26 59.0(8) . . . . ?
C18 C19 C24 C26 -120.3(7) . . . . ?
C22 C23 C27 C28 36.2(9) . . . . ?
C18 C23 C27 C28 -145.2(6) . . . . ?
C22 C23 C27 C29 -87.1(8) . . . . ?
C18 C23 C27 C29 91.4(7) . . . . ?
C37 C32 C33 C34 -3(3) . . . . ?
C31 C32 C33 C34 178(2) . . . . ?
C37 C32 C33 Cl1 177.0(19) . . . . ?
C31 C32 C33 Cl1 -1(4) . . . . ?
C32 C33 C34 C35 0(3) . . . . ?
Cl1 C33 C34 C35 179.8(12) . . . . ?
C33 C34 C35 C36 4(2) . . . . ?
C34 C35 C36 C37 -5(3) . . . . ?
C35 C36 C37 C32 2(3) . . . . ?
C35 C36 C37 Cl2 178.0(16) . . . . ?
C33 C32 C37 C36 2(4) . . . . ?
C31 C32 C37 C36 -179(2) . . . . ?
C33 C32 C37 Cl2 -174(2) . . . . ?
C31 C32 C37 Cl2 5(3) . . . . ?
C37B C32B C33B C34B -5(4) . . . . ?
C31 C32B C33B C34B 176(2) . . . . ?
C37B C32B C33B Cl1B 176(2) . . . . ?
C31 C32B C33B Cl1B -4(3) . . . . ?
C32B C33B C34B C35B 2(3) . . . . ?
Cl1B C33B C34B C35B -178.2(13) . . . . ?
C33B C34B C35B C36B 1(3) . . . . ?
C34B C35B C36B C37B 0(3) . . . . ?
C35B C36B C37B C32B -2(3) . . . . ?
C35B C36B C37B Cl2B -179.7(17) . . . . ?
C33B C32B C37B C36B 5(4) . . . . ?
C31 C32B C37B C36B -176(2) . . . . ?
C33B C32B C37B Cl2B -178(2) . . . . ?
C31 C32B C37B Cl2B 1(4) . . . . ?
C43 N3 C38 C39 -169.6(6) . . . . ?
Cu2 N3 C38 C39 6.2(10) . . . . ?
C43 N3 C38 C41 8.6(9) . . . . ?
Cu2 N3 C38 C41 -175.7(5) . . . . ?
N3 C38 C39 C40 4.0(12) . . . . ?
C41 C38 C39 C40 -174.1(7) . . . . ?
C55 N4 C40 C39 -176.1(6) . . . . ?
Cu2 N4 C40 C39 -0.2(10) . . . . ?
C55 N4 C40 C42 3.0(10) . . . . ?
Cu2 N4 C40 C42 178.9(5) . . . . ?
C38 C39 C40 N4 -7.2(12) . . . . ?
C38 C39 C40 C42 173.8(7) . . . . ?
C38 N3 C43 C44 89.4(8) . . . . ?
Cu2 N3 C43 C44 -86.9(6) . . . . ?
C38 N3 C43 C48 -94.8(8) . . . . ?
Cu2 N3 C43 C48 88.9(6) . . . . ?
C48 C43 C44 C45 0.9(9) . . . . ?
N3 C43 C44 C45 176.7(6) . . . . ?
C48 C43 C44 C49 173.0(17) . . . . ?
N3 C43 C44 C49 -11.2(18) . . . . ?
C48 C43 C44 C49B -172.2(15) . . . . ?
N3 C43 C44 C49B 3.6(16) . . . . ?
C43 C44 C45 C46 -1.3(10) . . . . ?
C49 C44 C45 C46 -173.5(17) . . . . ?
C49B C44 C45 C46 172.1(14) . . . . ?
C44 C45 C46 C47 0.8(10) . . . . ?
C45 C46 C47 C48 0.2(10) . . . . ?
C46 C47 C48 C43 -0.6(10) . . . . ?
C46 C47 C48 C52B 175.6(17) . . . . ?
C46 C47 C48 C52 -174.1(13) . . . . ?
C44 C43 C48 C47 0.0(9) . . . . ?
N3 C43 C48 C47 -175.7(5) . . . . ?
C44 C43 C48 C52B -176.2(16) . . . . ?
N3 C43 C48 C52B 8.1(18) . . . . ?
C44 C43 C48 C52 173.5(13) . . . . ?
N3 C43 C48 C52 -2.2(15) . . . . ?
C45 C44 C49 C50 56(2) . . . . ?
C43 C44 C49 C50 -115.9(15) . . . . ?
C45 C44 C49 C51 -66.2(19) . . . . ?
C43 C44 C49 C51 121.8(16) . . . . ?
C45 C44 C49B C50B 65(2) . . . . ?
C43 C44 C49B C50B -122.3(14) . . . . ?
C45 C44 C49B C51B -65.9(18) . . . . ?
C43 C44 C49B C51B 107.1(18) . . . . ?
C47 C48 C52 C53 78.7(17) . . . . ?
C43 C48 C52 C53 -94.6(17) . . . . ?
C47 C48 C52 C54 -46(2) . . . . ?
C43 C48 C52 C54 141.2(14) . . . . ?
C47 C48 C52B C53B 74(2) . . . . ?
C43 C48 C52B C53B -110(2) . . . . ?
C47 C48 C52B C54B -55(3) . . . . ?
C43 C48 C52B C54B 121(2) . . . . ?
C40 N4 C55 C60 -100.6(7) . . . . ?
Cu2 N4 C55 C60 83.2(6) . . . . ?
C40 N4 C55 C56 82.4(8) . . . . ?
Cu2 N4 C55 C56 -93.8(6) . . . . ?
C60 C55 C56 C57 1.6(9) . . . . ?
N4 C55 C56 C57 178.4(5) . . . . ?
C60 C55 C56 C61 -176.1(6) . . . . ?
N4 C55 C56 C61 0.8(9) . . . . ?
C55 C56 C57 C58 -1.1(9) . . . . ?
C61 C56 C57 C58 176.6(6) . . . . ?
C56 C57 C58 C59 0.7(10) . . . . ?
C57 C58 C59 C60 -0.8(10) . . . . ?
C56 C55 C60 C59 -1.7(9) . . . . ?
N4 C55 C60 C59 -178.5(6) . . . . ?
C56 C55 C60 C64B 176(2) . . . . ?
N4 C55 C60 C64B -1(2) . . . . ?
C56 C55 C60 C64 175.7(7) . . . . ?
N4 C55 C60 C64 -1.1(10) . . . . ?
C58 C59 C60 C55 1.3(10) . . . . ?
C58 C59 C60 C64B -176(2) . . . . ?
C58 C59 C60 C64 -176.3(7) . . . . ?
C57 C56 C61 C62 -68.5(8) . . . . ?
C55 C56 C61 C62 109.1(7) . . . . ?
C57 C56 C61 C63 54.5(8) . . . . ?
C55 C56 C61 C63 -127.9(7) . . . . ?
C55 C60 C64 C66 -115.3(11) . . . . ?
C59 C60 C64 C66 62.1(12) . . . . ?
C55 C60 C64 C65 122.7(10) . . . . ?
C59 C60 C64 C65 -59.8(12) . . . . ?
C55 C60 C64B C66B -139(4) . . . . ?
C59 C60 C64B C66B 38(5) . . . . ?
C55 C60 C64B C65B 89(5) . . . . ?
C59 C60 C64B C65B -94(5) . . . . ?
N3 Cu2 C67 C68 -82(3) . . . . ?
N4 Cu2 C67 C68 88(3) . . . . ?
C74 C69 C70 C71 -2.6(9) . . . . ?
C68 C69 C70 C71 176.0(6) . . . . ?
C74 C69 C70 Cl3 178.8(5) . . . . ?
C68 C69 C70 Cl3 -2.5(9) . . . . ?
C69 C70 C71 C72 0.6(10) . . . . ?
Cl3 C70 C71 C72 179.1(5) . . . . ?
C70 C71 C72 C73 1.2(10) . . . . ?
C71 C72 C73 C74 -0.8(10) . . . . ?
C72 C73 C74 C69 -1.4(10) . . . . ?
C72 C73 C74 Cl4 -179.2(5) . . . . ?
C70 C69 C74 C73 3.1(10) . . . . ?
C68 C69 C74 C73 -175.6(6) . . . . ?
C70 C69 C74 Cl4 -179.2(5) . . . . ?
C68 C69 C74 Cl4 2.1(9) . . . . ?
C75 C76 C77 C78 -175.7(7) . . . . ?
C76 C77 C78 C79 -179.6(8) . . . . ?
